data_4326112
loop_
_publ_author_name
'Vincent J. Catalano'
'Lyndsay B. Munro'
'Christoph E. Strasser'
'Ahmad F. Samin'

_publ_contact_author_address
;
Department of Chemistry
University of Nevada
Reno, NV  89557
;
_publ_contact_author_email vjc@unr.edu
_publ_contact_author_name 'Professor Vincent J. Catalano'
_publ_contact_author_phone '775 784 1329'
_publ_section_title
;
 Modulation of Metal-Metal Separations in a Series of Ag(I) and Intensely
 Blue Photoluminescent Cu(I) NHC-Bridged Triangular Clusters
;
_journal_name_full 'Inorganic Chemistry'
_journal_page_first 8465
_journal_page_last 8476
_journal_paper_doi 10.1021/ic201053t
_journal_volume 50
_journal_year 2011
_chemical_formula_moiety 'C45 H48 Cu3 N12, 3(B F4), 3(C2 H3 N)'
_chemical_formula_sum 'C51 H57 B3 Cu3 F12 N15'
_chemical_formula_weight 1331.2
_chemical_name_common
;
Tris{\h^3^-\m-1,3-bis[(3,4-dimethoxy-2-pyridyl)methyl]-4,5-
dihydroimidazol-2-ylidene}tricopper(I) tetrafluoroborate
 ethanenitrile trisolvate
;
_chemical_name_systematic
; 
Triangulo-tris{\h^3^-\m~2~-1,3-bis[(2-pyridyl-\kN)methyl]-4,5-didydro-
2<i>H</i>-imidazol-2-ylidene-\kC}tricopper(I) 3(Cu---Cu) tetrafluoroborate
 ethanenitrile trisolvate
;
_space_group_IT_number 146
_symmetry_cell_setting trigonal
_symmetry_Int_Tables_number 146
_symmetry_space_group_name_Hall 'R 3'
_symmetry_space_group_name_H-M 'R 3 :H'
_atom_sites_solution_hydrogens geom
_atom_sites_solution_primary direct
_atom_sites_solution_secondary difmap
_audit_creation_method SHELXL-97
_cell_angle_alpha 90.00
_cell_angle_beta 90.00
_cell_angle_gamma 120.00
_cell_formula_units_Z 3
_cell_length_a 12.9314(2)
_cell_length_b 12.9314(2)
_cell_length_c 31.0630(6)
_cell_measurement_reflns_used 5968
_cell_measurement_temperature 99(2)
_cell_measurement_theta_max 28.095
_cell_measurement_theta_min 2.242
_cell_volume 4498.47(13)
_computing_cell_refinement SAINT
_computing_data_collection 'SAINT (Bruker, 2002)'
_computing_data_reduction SAINT
_computing_molecular_graphics 'Diamond 3.2 (Crystal Impact, 2009)'
_computing_structure_refinement 'SHELXL-97 (Sheldrick, 2008)'
_computing_structure_solution 'SHELXS-97 (Sheldrick, 2008)'
_diffrn_ambient_temperature 100(2)
_diffrn_measured_fraction_theta_full 1.000
_diffrn_measured_fraction_theta_max 1.000
_diffrn_measurement_device_type 'Bruker APEX CCD area-detector'
_diffrn_measurement_method '\f- and \w-scans'
_diffrn_radiation_monochromator graphite
_diffrn_radiation_source 'fine-focus sealed tube'
_diffrn_radiation_type MoK\a
_diffrn_radiation_wavelength 0.71073
_diffrn_reflns_av_R_equivalents 0.0274
_diffrn_reflns_av_sigmaI/netI 0.0207
_diffrn_reflns_limit_h_max 16
_diffrn_reflns_limit_h_min -16
_diffrn_reflns_limit_k_max 17
_diffrn_reflns_limit_k_min -17
_diffrn_reflns_limit_l_max 41
_diffrn_reflns_limit_l_min -41
_diffrn_reflns_number 25270
_diffrn_reflns_theta_full 28.21
_diffrn_reflns_theta_max 28.21
_diffrn_reflns_theta_min 1.93
_exptl_absorpt_coefficient_mu 1.140
_exptl_absorpt_correction_T_max 0.746
_exptl_absorpt_correction_T_min 0.662
_exptl_absorpt_correction_type multi-scan
_exptl_absorpt_process_details 'SADABS (Bruker, 2002)'
_exptl_crystal_colour colourless
_exptl_crystal_density_diffrn 1.474
_exptl_crystal_description needle
_exptl_crystal_F_000 2034
_exptl_crystal_size_max 0.15
_exptl_crystal_size_mid 0.04
_exptl_crystal_size_min 0.02
_refine_diff_density_max 1.079
_refine_diff_density_min -0.529
_refine_diff_density_rms 0.109
_refine_ls_abs_structure_details 'Flack H D (1983), Acta Cryst. A39, 876-881'
_refine_ls_abs_structure_Flack 0.51(2)
_refine_ls_extinction_method none
_refine_ls_goodness_of_fit_ref 1.137
_refine_ls_hydrogen_treatment constr
_refine_ls_matrix_type full
_refine_ls_number_parameters 289
_refine_ls_number_reflns 4921
_refine_ls_number_restraints 25
_refine_ls_restrained_S_all 1.138
_refine_ls_R_factor_all 0.0586
_refine_ls_R_factor_gt 0.0531
_refine_ls_shift/su_max 0.000
_refine_ls_shift/su_mean 0.000
_refine_ls_structure_factor_coef Fsqd
_refine_ls_weighting_details 'calc w=1/[\s^2^(Fo^2^)+(0.1148P)^2^+2.6248P] where P=(Fo^2^+2Fc^2^)/3'
_refine_ls_weighting_scheme calc
_refine_ls_wR_factor_gt 0.1563
_refine_ls_wR_factor_ref 0.1632
_reflns_number_gt 4493
_reflns_number_total 4921
_reflns_threshold_expression I>2\s(I)
_cod_data_source_file ic201053t_si_002_06.cif
_cod_data_source_block Compound-2e.3MeCN
_cod_original_sg_symbol_H-M 'R 3'
_cod_database_code 4326112

loop_
_symmetry_equiv_pos_as_xyz
'x, y, z'
'-y, x-y, z'
'-x+y, -x, z'
'x+2/3, y+1/3, z+1/3'
'-y+2/3, x-y+1/3, z+1/3'
'-x+y+2/3, -x+1/3, z+1/3'
'x+1/3, y+2/3, z+2/3'
'-y+1/3, x-y+2/3, z+2/3'
'-x+y+1/3, -x+2/3, z+2/3'

loop_
_atom_site_label
_atom_site_type_symbol
_atom_site_fract_x
_atom_site_fract_y
_atom_site_fract_z
_atom_site_U_iso_or_equiv
_atom_site_adp_type
_atom_site_occupancy
_atom_site_symmetry_multiplicity
_atom_site_calc_flag
_atom_site_refinement_flags
_atom_site_disorder_assembly
_atom_site_disorder_group
Cu1 Cu 0.22200(4) 0.55539(4) 0.11950(3) 0.03708(15) Uani 1 1 d . . .
C1 C 0.1525(4) 0.6666(5) 0.11952(15) 0.0409(8) Uani 1 1 d . . .
N1 N 0.0913(3) 0.6652(4) 0.08453(14) 0.0467(9) Uani 1 1 d . . .
N4 N 0.3181(4) 0.8842(3) 0.16954(13) 0.0457(8) Uani 1 1 d . . .
N3 N 0.1001(3) 0.4484(3) 0.06947(13) 0.0463(8) Uani 1 1 d . . .
N2 N 0.0923(3) 0.6690(4) 0.15424(15) 0.0492(9) Uani 1 1 d . . .
C15 C 0.3929(5) 1.0036(4) 0.17061(17) 0.0518(10) Uani 1 1 d . . .
H15 H 0.4542 1.0391 0.1496 0.062 Uiso 1 1 calc R . .
C8 C -0.0272(5) 0.2584(5) 0.0374(2) 0.0647(14) Uani 1 1 d . . .
H8 H -0.0559 0.1749 0.0373 0.078 Uiso 1 1 calc R . .
C9 C 0.0560(4) 0.3307(4) 0.06801(17) 0.0525(10) Uani 1 1 d . . .
H9 H 0.0824 0.2949 0.0887 0.063 Uiso 1 1 calc R . .
C11 C 0.2303(5) 0.8361(5) 0.19942(16) 0.0499(10) Uani 1 1 d . . .
C14 C 0.3832(7) 1.0757(5) 0.2013(2) 0.0674(15) Uani 1 1 d . . .
H14 H 0.4383 1.1591 0.2015 0.081 Uiso 1 1 calc R . .
C12 C 0.2155(6) 0.9033(5) 0.23061(18) 0.0622(14) Uani 1 1 d . . .
H12 H 0.1533 0.8663 0.2512 0.075 Uiso 1 1 calc R . .
C5 C 0.0625(4) 0.4973(5) 0.03967(15) 0.0491(10) Uani 1 1 d . . .
C4 C 0.1135(5) 0.6314(4) 0.04259(16) 0.0524(10) Uani 1 1 d . . .
H4A H 0.2006 0.6726 0.0372 0.063 Uiso 1 1 calc R . .
H4B H 0.0767 0.6570 0.0201 0.063 Uiso 1 1 calc R . .
C3 C -0.0089(5) 0.6825(7) 0.1438(2) 0.0719(16) Uani 1 1 d . . .
H3A H 0.0088 0.7655 0.1485 0.086 Uiso 1 1 calc R . .
H3B H -0.0801 0.6273 0.1608 0.086 Uiso 1 1 calc R . .
C2 C -0.0265(5) 0.6494(7) 0.0952(2) 0.0725(16) Uani 1 1 d . . .
H2A H -0.0911 0.5660 0.0906 0.087 Uiso 1 1 calc R . .
H2B H -0.0438 0.7041 0.0784 0.087 Uiso 1 1 calc R . .
C6 C -0.0220(6) 0.4305(5) 0.00846(19) 0.0633(14) Uani 1 1 d . . .
H6 H -0.0482 0.4676 -0.0118 0.076 Uiso 1 1 calc R . .
C7 C -0.0672(6) 0.3065(6) 0.0078(2) 0.0725(16) Uani 1 1 d . . .
H7 H -0.1247 0.2575 -0.0131 0.087 Uiso 1 1 calc R . .
C13 C 0.2931(7) 1.0261(6) 0.23145(19) 0.0708(16) Uani 1 1 d . . .
H13 H 0.2842 1.0747 0.2524 0.085 Uiso 1 1 calc R . .
F7 F -0.0068(5) 0.0961(5) 0.1186(5) 0.087(2) Uani 0.75 1 d P . .
F5 F 0.5659(5) 0.2360(5) 0.1186(4) 0.084(2) Uani 0.75 1 d P . .
C10 C 0.1494(5) 0.7016(4) 0.19649(15) 0.0509(10) Uani 1 1 d . . .
H10A H 0.1969 0.6618 0.2011 0.061 Uiso 1 1 calc R . .
H10B H 0.0875 0.6744 0.2192 0.061 Uiso 1 1 calc R . .
F8 F 0.0000 0.0000 0.0586(4) 0.149(6) Uani 0.75 3 d SP . .
B3 B 0.0000 0.0000 0.1014(6) 0.057(3) Uani 0.75 3 d SP . .
B2 B 0.6667 0.3333 0.1381(5) 0.053(3) Uani 0.75 3 d SP . .
F6 F 0.6667 0.3333 0.1818(4) 0.114(4) Uani 0.75 3 d SP . .
C3S C 0.0000 1.0000 0.2617(5) 0.069(3) Uani 1 3 d S . .
N1S N 0.3333 0.6667 0.2757(5) 0.096(3) Uani 1 3 d SD . .
C1S C 0.3333 0.6667 0.3099(4) 0.066(2) Uani 1 3 d SD . .
C2S C 0.3333 0.6667 0.3538(5) 0.113(5) Uani 1 3 d SD . .
H1S H 0.2648 0.6721 0.3643 0.170 Uiso 0.3333 1 calc PR . .
H3S H 0.4074 0.7352 0.3643 0.170 Uiso 0.3333 1 calc PR . .
H2S H 0.3279 0.5926 0.3643 0.170 Uiso 0.3333 1 calc PR . .
N3S N 0.3657(16) 0.3272(19) 0.2856(8) 0.070(4) Uiso 0.3333 1 d PD A 2
C5S C 0.4483(14) 0.3315(17) 0.2860(7) 0.054(3) Uiso 0.3333 1 d PD A 2
C6S C 0.5482(17) 0.324(2) 0.2861(9) 0.076(5) Uiso 0.3333 1 d PD A 2
H6S1 H 0.5575 0.2952 0.3142 0.115 Uiso 0.3333 1 calc PR A 2
H6S2 H 0.6173 0.4030 0.2804 0.115 Uiso 0.3333 1 calc PR A 2
H6S3 H 0.5426 0.2682 0.2636 0.115 Uiso 0.3333 1 calc PR A 2
B1 B 0.4077(8) 0.3378(9) 0.2869(3) 0.074(5) Uani 0.50 1 d PD B 1
C4S C 0.0000 1.0000 0.2160(5) 0.106(5) Uani 1 3 d S . .
H4S H -0.0823 0.9638 0.2055 0.159 Uiso 0.3333 1 calc PR . .
H5S H 0.0362 0.9539 0.2055 0.159 Uiso 0.3333 1 calc PR . .
H6S H 0.0461 1.0823 0.2055 0.159 Uiso 0.3333 1 calc PR . .
N2S N 0.0000 1.0000 0.2983(5) 0.101(4) Uani 1 3 d S . .
F4 F 0.3060(11) 0.2489(9) 0.2723(3) 0.113(4) Uani 0.50 1 d PD B 1
F3 F 0.4450(10) 0.3005(13) 0.3193(4) 0.166(7) Uani 0.50 1 d PD B 1
F2 F 0.3872(9) 0.4237(8) 0.3000(3) 0.107(3) Uani 0.50 1 d PD B 1
F1 F 0.4881(12) 0.3788(15) 0.2563(4) 0.226(13) Uani 0.50 1 d PD B 1

loop_
_atom_site_aniso_label
_atom_site_aniso_U_11
_atom_site_aniso_U_22
_atom_site_aniso_U_33
_atom_site_aniso_U_23
_atom_site_aniso_U_13
_atom_site_aniso_U_12
Cu1 0.0319(2) 0.0315(2) 0.0464(2) 0.0005(2) -0.0004(2) 0.01480(18)
C1 0.0361(19) 0.046(2) 0.0421(17) 0.0031(14) 0.0004(17) 0.0214(17)
N1 0.0375(18) 0.055(2) 0.056(2) 0.0040(16) -0.0039(15) 0.0289(17)
N4 0.0505(19) 0.0420(17) 0.0498(19) 0.0016(14) 0.0018(16) 0.0269(16)
N3 0.0378(17) 0.0422(18) 0.0503(19) -0.0002(14) 0.0000(14) 0.0136(14)
N2 0.0360(17) 0.057(2) 0.059(2) 0.0030(17) 0.0065(15) 0.0271(17)
C15 0.062(3) 0.042(2) 0.057(2) -0.0012(18) -0.005(2) 0.030(2)
C8 0.063(3) 0.044(2) 0.062(3) -0.008(2) 0.006(2) 0.007(2)
C9 0.046(2) 0.047(2) 0.056(2) -0.0003(19) 0.0011(19) 0.0170(19)
C11 0.059(3) 0.050(2) 0.049(2) 0.0015(18) 0.003(2) 0.033(2)
C14 0.102(5) 0.052(3) 0.059(3) -0.006(2) -0.016(3) 0.046(3)
C12 0.084(4) 0.063(3) 0.048(3) -0.004(2) 0.004(2) 0.043(3)
C5 0.042(2) 0.052(2) 0.046(2) 0.0028(18) 0.0010(17) 0.0178(18)
C4 0.051(2) 0.048(2) 0.052(2) 0.0014(18) -0.0092(19) 0.020(2)
C3 0.052(3) 0.100(5) 0.079(4) -0.006(3) 0.003(3) 0.049(3)
C2 0.043(2) 0.097(4) 0.088(4) -0.011(3) -0.008(3) 0.043(3)
C6 0.059(3) 0.062(3) 0.049(3) -0.002(2) -0.008(2) 0.015(2)
C7 0.068(3) 0.063(3) 0.057(3) -0.011(3) -0.014(2) 0.011(3)
C13 0.103(5) 0.067(3) 0.056(3) -0.012(3) 0.000(3) 0.052(3)
F7 0.086(4) 0.060(3) 0.125(7) 0.006(3) 0.011(3) 0.043(3)
F5 0.069(3) 0.058(3) 0.106(6) 0.009(3) 0.001(3) 0.016(2)
C10 0.055(3) 0.047(2) 0.050(2) 0.0018(18) 0.0108(19) 0.025(2)
F8 0.189(10) 0.189(10) 0.070(7) 0.000 0.000 0.094(5)
B3 0.039(3) 0.039(3) 0.094(10) 0.000 0.000 0.0193(16)
B2 0.038(3) 0.038(3) 0.083(9) 0.000 0.000 0.0189(15)
F6 0.124(6) 0.124(6) 0.093(8) 0.000 0.000 0.062(3)
C3S 0.053(3) 0.053(3) 0.101(8) 0.000 0.000 0.0263(15)
N1S 0.091(5) 0.091(5) 0.105(10) 0.000 0.000 0.045(3)
C1S 0.059(3) 0.059(3) 0.079(7) 0.000 0.000 0.0294(16)
C2S 0.124(8) 0.124(8) 0.092(10) 0.000 0.000 0.062(4)
B1 0.043(7) 0.132(15) 0.060(7) 0.023(7) 0.009(6) 0.053(9)
C4S 0.118(7) 0.118(7) 0.081(9) 0.000 0.000 0.059(4)
N2S 0.104(6) 0.104(6) 0.096(9) 0.000 0.000 0.052(3)
F4 0.153(10) 0.081(6) 0.109(8) -0.008(5) 0.016(7) 0.062(7)
F3 0.101(9) 0.219(17) 0.156(13) 0.069(12) 0.009(8) 0.065(11)
F2 0.099(7) 0.089(6) 0.120(8) -0.013(6) -0.022(6) 0.038(5)
F1 0.24(2) 0.37(3) 0.205(18) 0.17(2) 0.124(17) 0.25(2)

loop_
_atom_type_symbol
_atom_type_description
_atom_type_scat_dispersion_real
_atom_type_scat_dispersion_imag
_atom_type_scat_source
C C 0.0033 0.0016 'International Tables Vol C Tables 4.2.6.8 and 6.1.1.4'
H H 0.0000 0.0000 'International Tables Vol C Tables 4.2.6.8 and 6.1.1.4'
B B 0.0013 0.0007 'International Tables Vol C Tables 4.2.6.8 and 6.1.1.4'
N N 0.0061 0.0033 'International Tables Vol C Tables 4.2.6.8 and 6.1.1.4'
F F 0.0171 0.0103 'International Tables Vol C Tables 4.2.6.8 and 6.1.1.4'
Cu Cu 0.3201 1.2651 'International Tables Vol C Tables 4.2.6.8 and 6.1.1.4'

loop_
_geom_angle_atom_site_label_1
_geom_angle_atom_site_label_2
_geom_angle_atom_site_label_3
_geom_angle
_geom_angle_site_symmetry_1
_geom_angle_site_symmetry_3
C1 Cu1 C1 164.80(13) . 2_665
C1 Cu1 N4 99.75(17) . 2_665
C1 Cu1 N4 90.66(17) 2_665 2_665
C1 Cu1 N3 90.80(17) . .
C1 Cu1 N3 99.70(17) 2_665 .
N4 Cu1 N3 93.28(13) 2_665 .
C1 Cu1 Cu1 112.43(13) . 2_665
C1 Cu1 Cu1 52.36(14) 2_665 2_665
N4 Cu1 Cu1 123.62(11) 2_665 2_665
N3 Cu1 Cu1 129.37(10) . 2_665
C1 Cu1 Cu1 52.43(13) . 3_565
C1 Cu1 Cu1 112.36(14) 2_665 3_565
N4 Cu1 Cu1 129.32(10) 2_665 3_565
N3 Cu1 Cu1 123.83(11) . 3_565
Cu1 Cu1 Cu1 60.0 2_665 3_565
N1 C1 N2 107.9(3) . .
N1 C1 Cu1 117.1(3) . .
N2 C1 Cu1 118.8(3) . .
N1 C1 Cu1 118.0(3) . 3_565
N2 C1 Cu1 117.2(3) . 3_565
Cu1 C1 Cu1 75.20(13) . 3_565
C1 N1 C4 122.0(4) . .
C1 N1 C2 112.5(5) . .
C4 N1 C2 120.6(5) . .
C15 N4 C11 117.7(4) . .
C15 N4 Cu1 120.4(3) . 3_565
C11 N4 Cu1 121.8(3) . 3_565
C9 N3 C5 117.8(4) . .
C9 N3 Cu1 121.1(3) . .
C5 N3 Cu1 121.1(3) . .
C1 N2 C3 113.2(5) . .
C1 N2 C10 121.0(4) . .
C3 N2 C10 121.8(5) . .
N4 C15 C14 122.2(5) . .
N4 C15 H15 118.9 . .
C14 C15 H15 118.9 . .
C7 C8 C9 120.2(5) . .
C7 C8 H8 119.9 . .
C9 C8 H8 119.9 . .
N3 C9 C8 122.5(5) . .
N3 C9 H9 118.7 . .
C8 C9 H9 118.7 . .
N4 C11 C12 122.8(5) . .
N4 C11 C10 115.1(4) . .
C12 C11 C10 122.1(5) . .
C13 C14 C15 119.7(6) . .
C13 C14 H14 120.2 . .
C15 C14 H14 120.2 . .
C11 C12 C13 119.0(6) . .
C11 C12 H12 120.5 . .
C13 C12 H12 120.5 . .
N3 C5 C6 123.0(5) . .
N3 C5 C4 116.4(4) . .
C6 C5 C4 120.6(5) . .
N1 C4 C5 111.1(4) . .
N1 C4 H4A 109.4 . .
C5 C4 H4A 109.4 . .
N1 C4 H4B 109.4 . .
C5 C4 H4B 109.4 . .
H4A C4 H4B 108.0 . .
N2 C3 C2 101.7(5) . .
N2 C3 H3A 111.4 . .
C2 C3 H3A 111.4 . .
N2 C3 H3B 111.4 . .
C2 C3 H3B 111.4 . .
H3A C3 H3B 109.3 . .
N1 C2 C3 100.5(5) . .
N1 C2 H2A 111.7 . .
C3 C2 H2A 111.7 . .
N1 C2 H2B 111.7 . .
C3 C2 H2B 111.7 . .
H2A C2 H2B 109.4 . .
C5 C6 C7 117.9(6) . .
C5 C6 H6 121.0 . .
C7 C6 H6 121.0 . .
C8 C7 C6 118.6(5) . .
C8 C7 H7 120.7 . .
C6 C7 H7 120.7 . .
C14 C13 C12 118.6(5) . .
C14 C13 H13 120.7 . .
C12 C13 H13 120.7 . .
N2 C10 C11 110.1(4) . .
N2 C10 H10A 109.6 . .
C11 C10 H10A 109.6 . .
N2 C10 H10B 109.6 . .
C11 C10 H10B 109.6 . .
H10A C10 H10B 108.2 . .
F8 B3 F7 112.5(9) . 3
F8 B3 F7 112.5(9) . 2
F7 B3 F7 106.3(10) 3 2
F8 B3 F7 112.5(9) . .
F7 B3 F7 106.3(10) 3 .
F7 B3 F7 106.3(10) 2 .
F6 B2 F5 115.2(8) . 2_655
F6 B2 F5 115.2(8) . .
F5 B2 F5 103.2(9) 2_655 .
F6 B2 F5 115.2(8) . 3_665
F5 B2 F5 103.2(9) 2_655 3_665
F5 B2 F5 103.2(9) . 3_665
N2S C3S C4S 180.000(6) . .
N1S C1S C2S 180.000(5) . .
C1S C2S H1S 109.5 . .
C1S C2S H3S 109.5 . .
H1S C2S H3S 109.5 . .
C1S C2S H2S 109.5 . .
H1S C2S H2S 109.5 . .
H3S C2S H2S 109.5 . .
N3S C5S C6S 174(3) . .
C5S C6S H6S1 109.5 . .
C5S C6S H6S2 109.5 . .
H6S1 C6S H6S2 109.5 . .
C5S C6S H6S3 109.5 . .
H6S1 C6S H6S3 109.5 . .
H6S2 C6S H6S3 109.5 . .
F3 B1 F1 110.1(6) . .
F3 B1 F4 109.5(6) . .
F1 B1 F4 110.4(6) . .
F3 B1 F2 109.6(6) . .
F1 B1 F2 109.5(6) . .
F4 B1 F2 107.8(6) . .
C3S C4S H4S 109.5 . .
C3S C4S H5S 109.5 . .
H4S C4S H5S 109.5 . .
C3S C4S H6S 109.5 . .
H4S C4S H6S 109.5 . .
H5S C4S H6S 109.5 . .

loop_
_geom_bond_atom_site_label_1
_geom_bond_atom_site_label_2
_geom_bond_distance
_geom_bond_site_symmetry_2
Cu1 C1 2.042(4) .
Cu1 C1 2.044(4) 2_665
Cu1 N4 2.148(4) 2_665
Cu1 N3 2.153(4) .
Cu1 Cu1 2.4929(7) 2_665
Cu1 Cu1 2.4929(7) 3_565
C1 N1 1.339(6) .
C1 N2 1.339(6) .
C1 Cu1 2.044(4) 3_565
N1 C4 1.448(7) .
N1 C2 1.471(6) .
N4 C15 1.351(6) .
N4 C11 1.353(6) .
N4 Cu1 2.148(4) 3_565
N3 C9 1.332(6) .
N3 C5 1.342(6) .
N2 C3 1.442(7) .
N2 C10 1.461(7) .
C15 C14 1.382(8) .
C15 H15 0.9500 .
C8 C7 1.349(10) .
C8 C9 1.389(7) .
C8 H8 0.9500 .
C9 H9 0.9500 .
C11 C12 1.377(7) .
C11 C10 1.519(7) .
C14 C13 1.378(10) .
C14 H14 0.9500 .
C12 C13 1.391(9) .
C12 H12 0.9500 .
C5 C6 1.391(7) .
C5 C4 1.519(7) .
C4 H4A 0.9900 .
C4 H4B 0.9900 .
C3 C2 1.552(8) .
C3 H3A 0.9900 .
C3 H3B 0.9900 .
C2 H2A 0.9900 .
C2 H2B 0.9900 .
C6 C7 1.406(9) .
C6 H6 0.9500 .
C7 H7 0.9500 .
C13 H13 0.9500 .
F7 B3 1.395(10) .
F5 B2 1.417(10) .
C10 H10A 0.9900 .
C10 H10B 0.9900 .
F8 B3 1.33(2) .
B3 F7 1.395(10) 3
B3 F7 1.395(10) 2
B2 F6 1.36(2) .
B2 F5 1.417(10) 2_655
B2 F5 1.417(10) 3_665
C3S N2S 1.138(19) .
C3S C4S 1.42(2) .
N1S C1S 1.060(17) .
C1S C2S 1.365(18) .
C2S H1S 0.9800 .
C2S H3S 0.9800 .
C2S H2S 0.9800 .
N3S C5S 1.040(19) .
C5S C6S 1.344(19) .
C6S H6S1 0.9800 .
C6S H6S2 0.9800 .
C6S H6S3 0.9800 .
B1 F3 1.308(8) .
B1 F1 1.308(8) .
B1 F4 1.320(8) .
B1 F2 1.329(8) .
C4S H4S 0.9800 .
C4S H5S 0.9800 .
C4S H6S 0.9800 .

loop_
_geom_torsion_atom_site_label_1
_geom_torsion_atom_site_label_2
_geom_torsion_atom_site_label_3
_geom_torsion_atom_site_label_4
_geom_torsion
_geom_torsion_site_symmetry_1
_geom_torsion_site_symmetry_4
C1 Cu1 C1 N1 114.4(9) 2_665 .
N4 Cu1 C1 N1 -113.0(4) 2_665 .
N3 Cu1 C1 N1 -19.5(4) . .
Cu1 Cu1 C1 N1 114.3(3) 2_665 .
Cu1 Cu1 C1 N1 114.2(4) 3_565 .
C1 Cu1 C1 N2 -113.1(9) 2_665 .
N4 Cu1 C1 N2 19.5(4) 2_665 .
N3 Cu1 C1 N2 113.0(4) . .
Cu1 Cu1 C1 N2 -113.2(4) 2_665 .
Cu1 Cu1 C1 N2 -113.3(4) 3_565 .
C1 Cu1 C1 Cu1 0.2(11) 2_665 3_565
N4 Cu1 C1 Cu1 132.76(13) 2_665 3_565
N3 Cu1 C1 Cu1 -133.77(14) . 3_565
Cu1 Cu1 C1 Cu1 0.02(15) 2_665 3_565
N2 C1 N1 C4 -163.5(4) . .
Cu1 C1 N1 C4 -26.3(6) . .
Cu1 C1 N1 C4 60.7(6) 3_565 .
N2 C1 N1 C2 -8.2(6) . .
Cu1 C1 N1 C2 129.1(4) . .
Cu1 C1 N1 C2 -143.9(4) 3_565 .
C1 Cu1 N3 C9 -146.0(4) . .
C1 Cu1 N3 C9 45.1(4) 2_665 .
N4 Cu1 N3 C9 -46.1(4) 2_665 .
Cu1 Cu1 N3 C9 93.7(4) 2_665 .
Cu1 Cu1 N3 C9 170.5(3) 3_565 .
C1 Cu1 N3 C5 31.5(4) . .
C1 Cu1 N3 C5 -137.4(4) 2_665 .
N4 Cu1 N3 C5 131.3(4) 2_665 .
Cu1 Cu1 N3 C5 -88.8(4) 2_665 .
Cu1 Cu1 N3 C5 -12.0(4) 3_565 .
N1 C1 N2 C3 -6.4(7) . .
Cu1 C1 N2 C3 -142.8(4) . .
Cu1 C1 N2 C3 129.8(4) 3_565 .
N1 C1 N2 C10 -164.1(4) . .
Cu1 C1 N2 C10 59.5(6) . .
Cu1 C1 N2 C10 -27.9(6) 3_565 .
C11 N4 C15 C14 1.1(7) . .
Cu1 N4 C15 C14 177.5(4) 3_565 .
C5 N3 C9 C8 -0.7(7) . .
Cu1 N3 C9 C8 176.9(4) . .
C7 C8 C9 N3 -0.6(9) . .
C15 N4 C11 C12 -0.7(7) . .
Cu1 N4 C11 C12 -177.0(4) 3_565 .
C15 N4 C11 C10 -180.0(4) . .
Cu1 N4 C11 C10 3.7(6) 3_565 .
N4 C15 C14 C13 -1.4(9) . .
N4 C11 C12 C13 0.6(9) . .
C10 C11 C12 C13 179.9(5) . .
C9 N3 C5 C6 1.8(7) . .
Cu1 N3 C5 C6 -175.8(4) . .
C9 N3 C5 C4 179.3(4) . .
Cu1 N3 C5 C4 1.8(6) . .
C1 N1 C4 C5 74.7(6) . .
C2 N1 C4 C5 -78.7(6) . .
N3 C5 C4 N1 -56.2(6) . .
C6 C5 C4 N1 121.4(5) . .
C1 N2 C3 C2 16.8(7) . .
C10 N2 C3 C2 174.3(5) . .
C1 N1 C2 C3 17.6(7) . .
C4 N1 C2 C3 173.3(5) . .
N2 C3 C2 N1 -19.1(6) . .
N3 C5 C6 C7 -1.6(9) . .
C4 C5 C6 C7 -179.1(5) . .
C9 C8 C7 C6 0.7(10) . .
C5 C6 C7 C8 0.3(10) . .
C15 C14 C13 C12 1.3(10) . .
C11 C12 C13 C14 -0.9(10) . .
C1 N2 C10 C11 77.3(6) . .
C3 N2 C10 C11 -78.6(6) . .
N4 C11 C10 N2 -58.6(6) . .
C12 C11 C10 N2 122.1(5) . .
